data_7234150
loop_
_publ_author_name
'Samie, Ali'
'Salimi, Alireza'
'Garrison, Jered C.'

_publ_section_title
;
 Exploration of relative \p-electron localization in naphthalene aromatic
 rings by C--H&#x22EF;\p interactions: experimental evidence,
 computational criteria, and database analysis
;
_journal_issue 42
_journal_name_full CrystEngComm
_journal_page_first 6432
_journal_paper_doi 10.1039/C9CE00929A
_journal_volume 21
_journal_year 2019
_chemical_formula_sum 'C10 H6.67 N1.33 O1.33'
_chemical_formula_weight 166.83
_space_group_crystal_system monoclinic
_space_group_IT_number 14
_space_group_name_Hall '-P 2ybc'
_space_group_name_H-M_alt 'P 1 21/c 1'
_symmetry_space_group_name_Hall '-P 2ybc'
_symmetry_space_group_name_H-M 'P 1 21/c 1'
_atom_sites_solution_hydrogens geom
_audit_creation_method SHELXL-2013
_audit_update_record
;
2018-11-09 deposited with the CCDC.    2019-09-23 downloaded from the CCDC.
;
_cell_angle_alpha 90
_cell_angle_beta 94.757(2)
_cell_angle_gamma 90
_cell_formula_units_Z 6
_cell_length_a 6.73650(10)
_cell_length_b 20.9912(5)
_cell_length_c 8.5808(2)
_cell_measurement_reflns_used 14404
_cell_measurement_temperature 100(2)
_cell_measurement_theta_max 75.7110
_cell_measurement_theta_min 4.1640
_cell_volume 1209.21(4)
_computing_cell_refinement
;
CrysAlisPro, Agilent Technologies,
Version 1.171.37.35 (release 13-08-2014 CrysAlis171 .NET)
(compiled Aug 13 2014,18:06:01)
;
_computing_data_collection
;
CrysAlisPro, Agilent Technologies,
Version 1.171.37.35 (release 13-08-2014 CrysAlis171 .NET)
(compiled Aug 13 2014,18:06:01)
;
_computing_data_reduction
;
CrysAlisPro, Agilent Technologies,
Version 1.171.37.35 (release 13-08-2014 CrysAlis171 .NET)
(compiled Aug 13 2014,18:06:01)
;
_computing_structure_refinement 'SHELXL-2013 (Sheldrick, 2013)'
_diffrn_ambient_temperature 100(2)
_diffrn_detector 'CCD plate'
_diffrn_detector_area_resol_mean 8.2603
_diffrn_detector_type Onyx
_diffrn_measured_fraction_theta_full 1.000
_diffrn_measured_fraction_theta_max 0.993
_diffrn_measurement_device 'four-circle diffractometer'
_diffrn_measurement_device_type 'Xcalibur, Onyx, Ultra'
_diffrn_orient_matrix_UB_11 -0.2236160000
_diffrn_orient_matrix_UB_12 0.0039467000
_diffrn_orient_matrix_UB_13 0.0246286000
_diffrn_orient_matrix_UB_21 -0.0446172000
_diffrn_orient_matrix_UB_22 0.0204618000
_diffrn_orient_matrix_UB_23 -0.1717982000
_diffrn_orient_matrix_UB_31 -0.0258253000
_diffrn_orient_matrix_UB_32 -0.0703311000
_diffrn_orient_matrix_UB_33 -0.0486372000
_diffrn_radiation_monochromator mirror
_diffrn_radiation_probe x-ray
_diffrn_radiation_type 'Cu K\a'
_diffrn_radiation_wavelength 1.54184
_diffrn_reflns_av_R_equivalents 0.0620
_diffrn_reflns_av_unetI/netI 0.0176
_diffrn_reflns_Laue_measured_fraction_full 1.000
_diffrn_reflns_Laue_measured_fraction_max 0.993
_diffrn_reflns_limit_h_max 8
_diffrn_reflns_limit_h_min -8
_diffrn_reflns_limit_k_max 23
_diffrn_reflns_limit_k_min -26
_diffrn_reflns_limit_l_max 10
_diffrn_reflns_limit_l_min -10
_diffrn_reflns_number 33620
_diffrn_reflns_point_group_measured_fraction_full 1.000
_diffrn_reflns_point_group_measured_fraction_max 0.993
_diffrn_reflns_theta_full 67.684
_diffrn_reflns_theta_max 76.222
_diffrn_reflns_theta_min 4.212
_diffrn_source 'sealed X-ray tube'
_diffrn_source_type 'Enhance Ultra (Cu) X-ray Source'
_exptl_absorpt_coefficient_mu 0.764
_exptl_absorpt_correction_T_max 1.00000
_exptl_absorpt_correction_T_min 0.89590
_exptl_absorpt_correction_type multi-scan
_exptl_absorpt_process_details
;
CrysAlisPro, Agilent Technologies,
Version 1.171.37.35 (release 13-08-2014 CrysAlis171 .NET)
(compiled Aug 13 2014,18:06:01)
Empirical absorption correction using spherical harmonics,
 implemented in SCALE3 ABSPACK scaling algorithm.
Empirical absorption correction using spherical harmonics,
 implemented in SCALE3 ABSPACK scaling algorithm.
;
_exptl_crystal_colour 'clear light yellow'
_exptl_crystal_density_diffrn 1.375
_exptl_crystal_description block
_exptl_crystal_F_000 520
_exptl_crystal_size_max 0.5000
_exptl_crystal_size_mid 0.4000
_exptl_crystal_size_min 0.2500
_refine_diff_density_max 0.299
_refine_diff_density_min -0.361
_refine_diff_density_rms 0.077
_refine_ls_extinction_method none
_refine_ls_goodness_of_fit_ref 1.068
_refine_ls_hydrogen_treatment constr
_refine_ls_matrix_type full
_refine_ls_number_parameters 172
_refine_ls_number_reflns 2521
_refine_ls_number_restraints 0
_refine_ls_restrained_S_all 1.068
_refine_ls_R_factor_all 0.0595
_refine_ls_R_factor_gt 0.0566
_refine_ls_shift/su_max 0.000
_refine_ls_shift/su_mean 0.000
_refine_ls_structure_factor_coef Fsqd
_refine_ls_weighting_details 'w=1/[\s^2^(Fo^2^)+(0.0902P)^2^+0.5555P] where P=(Fo^2^+2Fc^2^)/3'
_refine_ls_weighting_scheme calc
_refine_ls_wR_factor_gt 0.1601
_refine_ls_wR_factor_ref 0.1631
_reflns_Friedel_coverage 0.000
_reflns_number_gt 2332
_reflns_number_total 2521
_reflns_threshold_expression 'I > 2\s(I)'
_cod_data_source_file c9ce00929a2.cif
_cod_data_source_block shelx
_cod_depositor_comments 'Adding full bibliography for 7234149--7234152.cif.'
_cod_database_code 7234150
_shelx_space_group_comment
;
The symmetry employed for this shelxl refinement is uniquely defined
by the following loop, which should always be used as a source of
symmetry information in preference to the above space-group names.
They are only intended as comments.
;
_shelxl_version_number 2013-4

loop_
_space_group_symop_operation_xyz
'x, y, z'
'-x, y+1/2, -z+1/2'
'-x, -y, -z'
'x, -y-1/2, z-1/2'

loop_
_atom_site_label
_atom_site_type_symbol
_atom_site_fract_x
_atom_site_fract_y
_atom_site_fract_z
_atom_site_U_iso_or_equiv
_atom_site_adp_type
_atom_site_occupancy
_atom_site_site_symmetry_order
_atom_site_calc_flag
_atom_site_refinement_flags_posn
_atom_site_refinement_flags_adp
O2A O 0.16503(17) 0.31487(6) 0.01246(15) 0.0375(3) Uani 1 1 d . .
C5 C -0.1407(3) 0.45102(8) -0.13911(19) 0.0343(4) Uani 1 1 d . .
N2 N 0.4529(2) 0.23156(7) 0.10881(18) 0.0397(4) Uani 1 1 d . .
C10 C 0.0206(2) 0.40717(8) -0.11969(19) 0.0320(4) Uani 1 1 d . .
C12 C 0.3286(2) 0.21626(8) -0.0141(2) 0.0359(4) Uani 1 1 d . .
C11 C 0.1517(3) 0.25792(9) -0.0568(2) 0.0418(4) Uani 1 1 d . .
N1 N 0.5055(3) 0.12263(9) -0.0731(2) 0.0532(5) Uani 1 1 d . .
C4 C -0.3138(3) 0.43996(9) -0.0604(2) 0.0409(4) Uani 1 1 d . .
H4 H -0.4231 0.4685 -0.0757 0.049 Uiso 1 1 calc R U
C1 C 0.0001(2) 0.35598(8) -0.0167(2) 0.0335(4) Uani 1 1 d . .
O1 O 0.0143(3) 0.24186(9) -0.1441(3) 0.0846(7) Uani 1 1 d . .
C2 C -0.1654(3) 0.34662(9) 0.0623(2) 0.0399(4) Uani 1 1 d . .
H2 H -0.1716 0.3120 0.1332 0.048 Uiso 1 1 calc R U
C9 C 0.1906(3) 0.41751(9) -0.2036(2) 0.0387(4) Uani 1 1 d . .
H9 H 0.2971 0.3877 -0.1950 0.046 Uiso 1 1 calc R U
C6 C -0.1229(3) 0.50463(9) -0.2368(2) 0.0420(4) Uani 1 1 d . .
H6 H -0.2293 0.5344 -0.2500 0.050 Uiso 1 1 calc R U
C8 C 0.2024(3) 0.46983(10) -0.2964(2) 0.0473(5) Uani 1 1 d . .
H8 H 0.3177 0.4765 -0.3511 0.057 Uiso 1 1 calc R U
C15 C 0.6058(3) 0.19151(9) 0.1391(2) 0.0422(4) Uani 1 1 d . .
H15 H 0.6995 0.2000 0.2255 0.051 Uiso 1 1 calc R U
C7 C 0.0444(3) 0.51423(10) -0.3120(2) 0.0487(5) Uani 1 1 d . .
H7 H 0.0551 0.5510 -0.3753 0.058 Uiso 1 1 calc R U
C14 C 0.6315(3) 0.13821(9) 0.0484(2) 0.0433(4) Uani 1 1 d . .
H14 H 0.7437 0.1116 0.0738 0.052 Uiso 1 1 calc R U
C3 C -0.3268(3) 0.38921(10) 0.0368(2) 0.0453(5) Uani 1 1 d . .
H3 H -0.4451 0.3824 0.0876 0.054 Uiso 1 1 calc R U
C13 C 0.3530(3) 0.16251(10) -0.1027(2) 0.0503(5) Uani 1 1 d . .
H13 H 0.2578 0.1535 -0.1878 0.060 Uiso 1 1 calc R U

loop_
_atom_site_aniso_label
_atom_site_aniso_U_11
_atom_site_aniso_U_22
_atom_site_aniso_U_33
_atom_site_aniso_U_23
_atom_site_aniso_U_13
_atom_site_aniso_U_12
O2A 0.0311(6) 0.0304(6) 0.0490(7) -0.0019(5) -0.0089(5) 0.0039(5)
C5 0.0338(8) 0.0344(9) 0.0334(8) -0.0074(6) -0.0058(6) 0.0062(6)
N2 0.0348(7) 0.0337(8) 0.0486(8) 0.0003(6) -0.0078(6) 0.0002(6)
C10 0.0297(8) 0.0320(8) 0.0332(8) -0.0066(6) -0.0052(6) 0.0018(6)
C12 0.0337(8) 0.0319(9) 0.0409(8) 0.0007(7) -0.0038(7) 0.0026(6)
C11 0.0396(9) 0.0381(10) 0.0453(9) -0.0082(7) -0.0115(7) 0.0070(7)
N1 0.0666(11) 0.0496(10) 0.0422(9) -0.0026(7) -0.0034(8) 0.0244(8)
C4 0.0330(8) 0.0476(10) 0.0411(9) -0.0101(8) -0.0029(7) 0.0119(7)
C1 0.0289(7) 0.0313(8) 0.0389(8) -0.0041(6) -0.0055(6) 0.0028(6)
O1 0.0681(11) 0.0673(11) 0.1081(15) -0.0489(10) -0.0542(11) 0.0316(9)
C2 0.0367(9) 0.0431(10) 0.0391(9) 0.0011(7) -0.0008(7) -0.0018(7)
C9 0.0323(8) 0.0413(10) 0.0418(9) -0.0040(7) -0.0006(7) 0.0013(7)
C6 0.0474(10) 0.0350(9) 0.0414(9) -0.0032(7) -0.0092(8) 0.0068(7)
C8 0.0433(10) 0.0541(12) 0.0443(10) 0.0027(8) 0.0032(8) -0.0064(8)
C15 0.0332(9) 0.0399(10) 0.0516(10) 0.0075(8) -0.0082(7) 0.0016(7)
C7 0.0592(12) 0.0423(11) 0.0431(10) 0.0064(8) -0.0049(9) -0.0035(9)
C14 0.0405(9) 0.0452(10) 0.0444(10) 0.0110(8) 0.0047(7) 0.0125(8)
C3 0.0328(9) 0.0606(12) 0.0427(9) -0.0051(8) 0.0050(7) 0.0031(8)
C13 0.0588(12) 0.0461(11) 0.0430(10) -0.0071(8) -0.0132(9) 0.0170(9)

loop_
_atom_type_symbol
_atom_type_description
_atom_type_scat_dispersion_real
_atom_type_scat_dispersion_imag
_atom_type_scat_source
C C 0.0181 0.0091 'International Tables Vol C Tables 4.2.6.8 and 6.1.1.4'
H H 0.0000 0.0000 'International Tables Vol C Tables 4.2.6.8 and 6.1.1.4'
N N 0.0311 0.0180 'International Tables Vol C Tables 4.2.6.8 and 6.1.1.4'
O O 0.0492 0.0322 'International Tables Vol C Tables 4.2.6.8 and 6.1.1.4'

loop_
_geom_angle_atom_site_label_1
_geom_angle_atom_site_label_2
_geom_angle_atom_site_label_3
_geom_angle
C11 O2A C1 116.44(13)
C6 C5 C4 121.82(16)
C6 C5 C10 118.87(16)
C4 C5 C10 119.31(16)
C12 N2 C15 115.19(16)
C1 C10 C9 124.15(15)
C1 C10 C5 117.03(15)
C9 C10 C5 118.82(16)
N2 C12 C13 122.63(16)
N2 C12 C11 119.22(16)
C13 C12 C11 118.14(16)
O1 C11 O2A 123.64(17)
O1 C11 C12 123.34(17)
O2A C11 C12 113.01(14)
C14 N1 C13 115.26(17)
C3 C4 C5 121.26(16)
C3 C4 H4 119.4
C5 C4 H4 119.4
C2 C1 C10 123.28(16)
C2 C1 O2A 119.11(16)
C10 C1 O2A 117.49(15)
C1 C2 C3 118.83(17)
C1 C2 H2 120.6
C3 C2 H2 120.6
C8 C9 C10 120.55(17)
C8 C9 H9 119.7
C10 C9 H9 119.7
C7 C6 C5 120.89(17)
C7 C6 H6 119.6
C5 C6 H6 119.6
C9 C8 C7 120.44(18)
C9 C8 H8 119.8
C7 C8 H8 119.8
N2 C15 C14 122.00(17)
N2 C15 H15 119.0
C14 C15 H15 119.0
C6 C7 C8 120.36(18)
C6 C7 H7 119.8
C8 C7 H7 119.8
N1 C14 C15 122.62(17)
N1 C14 H14 118.7
C15 C14 H14 118.7
C4 C3 C2 120.22(17)
C4 C3 H3 119.9
C2 C3 H3 119.9
N1 C13 C12 122.28(18)
N1 C13 H13 118.9
C12 C13 H13 118.9

loop_
_geom_bond_atom_site_label_1
_geom_bond_atom_site_label_2
_geom_bond_distance
O2A C11 1.335(2)
O2A C1 1.4127(19)
C5 C6 1.414(3)
C5 C4 1.415(3)
C5 C10 1.423(2)
N2 C12 1.331(2)
N2 C15 1.338(2)
C10 C1 1.405(2)
C10 C9 1.419(2)
C12 C13 1.378(3)
C12 C11 1.499(2)
C11 O1 1.191(2)
N1 C14 1.329(3)
N1 C13 1.333(3)
C4 C3 1.360(3)
C4 H4 0.9500
C1 C2 1.366(3)
C2 C3 1.411(3)
C2 H2 0.9500
C9 C8 1.363(3)
C9 H9 0.9500
C6 C7 1.359(3)
C6 H6 0.9500
C8 C7 1.413(3)
C8 H8 0.9500
C15 C14 1.382(3)
C15 H15 0.9500
C7 H7 0.9500
C14 H14 0.9500
C3 H3 0.9500
C13 H13 0.9500

loop_
_geom_torsion_atom_site_label_1
_geom_torsion_atom_site_label_2
_geom_torsion_atom_site_label_3
_geom_torsion_atom_site_label_4
_geom_torsion
C6 C5 C10 C1 177.48(14)
C4 C5 C10 C1 -2.4(2)
C6 C5 C10 C9 -2.3(2)
C4 C5 C10 C9 177.77(15)
C15 N2 C12 C13 1.1(3)
C15 N2 C12 C11 179.52(17)
C1 O2A C11 O1 3.0(3)
C1 O2A C11 C12 -177.43(15)
N2 C12 C11 O1 -165.1(2)
C13 C12 C11 O1 13.5(3)
N2 C12 C11 O2A 15.3(3)
C13 C12 C11 O2A -166.15(18)
C6 C5 C4 C3 -178.09(17)
C10 C5 C4 C3 1.8(3)
C9 C10 C1 C2 -179.57(16)
C5 C10 C1 C2 0.6(2)
C9 C10 C1 O2A 4.4(2)
C5 C10 C1 O2A -175.37(13)
C11 O2A C1 C2 78.8(2)
C11 O2A C1 C10 -105.02(18)
C10 C1 C2 C3 1.8(3)
O2A C1 C2 C3 177.77(15)
C1 C10 C9 C8 -177.28(16)
C5 C10 C9 C8 2.5(2)
C4 C5 C6 C7 -179.68(17)
C10 C5 C6 C7 0.4(3)
C10 C9 C8 C7 -0.7(3)
C12 N2 C15 C14 0.0(3)
C5 C6 C7 C8 1.4(3)
C9 C8 C7 C6 -1.2(3)
C13 N1 C14 C15 0.7(3)
N2 C15 C14 N1 -1.0(3)
C5 C4 C3 C2 0.7(3)
C1 C2 C3 C4 -2.5(3)
C14 N1 C13 C12 0.4(3)
N2 C12 C13 N1 -1.4(3)
C11 C12 C13 N1 -179.8(2)
